data_4311919
loop_
_publ_author_name
'Goforth, Andrea M.'
'Smith, Mark D.'
'Peterson, Jr, LeRoy'
'zur Loye, Hans-Conrad'

_publ_section_title
;
 Preparation and Characterization of Novel Inorganic-Organic Hybrid
 Materials Containing Rare, Mixed-Halide Anions of Bismuth(III)
;
_journal_issue 22
_journal_name_full 'Inorganic Chemistry'
_journal_page_first 7042
_journal_page_last 7049
_journal_paper_doi 10.1021/ic049212d
_journal_volume 43
_journal_year 2004
_chemical_formula_sum 'C13 H28 Bi Br3.3 I1.7 N2'
_chemical_formula_weight 900.79
_chemical_name_systematic ?
_space_group_IT_number 19
_symmetry_cell_setting orthorhombic
_symmetry_space_group_name_Hall 'P 2ac 2ab'
_symmetry_space_group_name_H-M 'P 21 21 21'
_atom_sites_solution_hydrogens geom
_atom_sites_solution_primary direct
_atom_sites_solution_secondary difmap
_audit_creation_method SHELXL-97
_cell_angle_alpha 90.00
_cell_angle_beta 90.00
_cell_angle_gamma 90.00
_cell_formula_units_Z 4
_cell_length_a 8.5346(5)
_cell_length_b 14.9410(9)
_cell_length_c 17.9284(10)
_cell_measurement_reflns_used 9191
_cell_measurement_temperature 150.0(2)
_cell_measurement_theta_max 26.397
_cell_measurement_theta_min 2.643
_cell_volume 2286.1(2)
_computing_cell_refinement 'SAINT+ NT V6.02a (Bruker, 1998)'
_computing_data_collection 'SMART NT V5.625 (Bruker, 1998)'
_computing_data_reduction 'SAINT+ NT V6.02a'
_computing_molecular_graphics 'SHELXTL V5.1 (Sheldrick, 1997)'
_computing_publication_material 'SHELXTL V5.1'
_computing_structure_refinement 'SHELXL-97 (Sheldrick, 1997)'
_computing_structure_solution 'SHELXS-97 (Sheldrick, 1990)'
_diffrn_ambient_temperature 150.0(2)
_diffrn_measured_fraction_theta_full 0.998
_diffrn_measured_fraction_theta_max 0.998
_diffrn_measurement_device_type 'Bruker SMART APEX CCD diffractometer'
_diffrn_measurement_method 'omega scans'
_diffrn_radiation_monochromator graphite
_diffrn_radiation_source 'sealed tube'
_diffrn_radiation_type MoK\a
_diffrn_radiation_wavelength 0.71073
_diffrn_reflns_av_R_equivalents 0.0579
_diffrn_reflns_av_sigmaI/netI 0.0521
_diffrn_reflns_limit_h_max 9
_diffrn_reflns_limit_h_min -10
_diffrn_reflns_limit_k_max 18
_diffrn_reflns_limit_k_min -18
_diffrn_reflns_limit_l_max 22
_diffrn_reflns_limit_l_min -22
_diffrn_reflns_number 18874
_diffrn_reflns_theta_full 26.40
_diffrn_reflns_theta_max 26.40
_diffrn_reflns_theta_min 1.77
_diffrn_standards_decay_% <1
_exptl_absorpt_coefficient_mu 15.773
_exptl_absorpt_correction_T_max 1.0000
_exptl_absorpt_correction_T_min 0.2865
_exptl_absorpt_correction_type multi-scan
_exptl_absorpt_process_details '(SADABS, Bruker, 1998)'
_exptl_crystal_colour orange
_exptl_crystal_density_diffrn 2.617
_exptl_crystal_density_method 'not measured'
_exptl_crystal_description needle
_exptl_crystal_F_000 1634
_exptl_crystal_size_max 0.22
_exptl_crystal_size_mid 0.06
_exptl_crystal_size_min 0.04
_refine_diff_density_max 1.388
_refine_diff_density_min -1.039
_refine_diff_density_rms 0.184
_refine_ls_abs_structure_details 'Flack H D (1983), Acta Cryst. A39, 876-881'
_refine_ls_abs_structure_Flack -0.037(7)
_refine_ls_extinction_method none
_refine_ls_goodness_of_fit_ref 1.031
_refine_ls_hydrogen_treatment constr
_refine_ls_matrix_type full
_refine_ls_number_parameters 193
_refine_ls_number_reflns 4683
_refine_ls_number_restraints 0
_refine_ls_restrained_S_all 1.031
_refine_ls_R_factor_all 0.0377
_refine_ls_R_factor_gt 0.0328
_refine_ls_shift/su_max 0.000
_refine_ls_shift/su_mean 0.000
_refine_ls_structure_factor_coef Fsqd
_refine_ls_weighting_details 'calc w=1/[\s^2^(Fo^2^)+(0.0335P)^2^+0.0000P] where P=(Fo^2^+2Fc^2^)/3'
_refine_ls_weighting_scheme calc
_refine_ls_wR_factor_gt 0.0731
_refine_ls_wR_factor_ref 0.0750
_reflns_number_gt 4304
_reflns_number_total 4683
_reflns_threshold_expression >2sigma(I)
_cod_data_source_file ic049212dsi20040617_104251.cif
_cod_data_source_block a1183s
_cod_depositor_comments
;
The following automatic conversions were performed:
'_symmetry_cell_setting' value 'Orthorhombic' changed to 'orthorhombic'
according to '/home/saulius/struct/CIF-dictionaries/cif_core.dic'
dictionary named 'cif_core.dic' version 2.4.1 from 2010-06-29.

Automatic conversion script
Id: cif_fix_enum 1527 2010-12-29 10:47:43Z saulius 
;
_cod_original_formula_sum 'C13 H28 Bi Br3.30 I1.70 N2'
_cod_database_code 4311919

loop_
_symmetry_equiv_pos_as_xyz
'x, y, z'
'-x+1/2, -y, z+1/2'
'-x, y+1/2, -z+1/2'
'x+1/2, -y+1/2, -z'

loop_
_atom_site_label
_atom_site_type_symbol
_atom_site_fract_x
_atom_site_fract_y
_atom_site_fract_z
_atom_site_U_iso_or_equiv
_atom_site_adp_type
_atom_site_occupancy
_atom_site_symmetry_multiplicity
_atom_site_calc_flag
_atom_site_refinement_flags
_atom_site_disorder_assembly
_atom_site_disorder_group
Bi Bi 0.05098(4) 0.368302(19) 0.424535(16) 0.02007(9) Uani 1 1 d . . .
Br1 Br 0.30571(11) 0.24804(6) 0.50007(5) 0.02169(17) Uani 1 1 d . . .
Br2 Br 0.04763(11) 0.23568(5) 0.30919(4) 0.02452(18) Uani 1 1 d . . .
I33 I 0.04407(10) 0.47890(5) 0.56007(4) 0.0328(3) Uani 0.273(7) 1 d P . .
Br3 Br 0.04407(10) 0.47890(5) 0.56007(4) 0.0328(3) Uani 0.727(7) 1 d P . .
I1 I -0.17004(8) 0.47951(5) 0.35165(4) 0.0337(2) Uani 0.715(8) 1 d P . .
Br11 Br -0.17004(8) 0.47951(5) 0.35165(4) 0.0337(2) Uani 0.285(8) 1 d P . .
I2 I 0.31647(8) 0.45829(5) 0.35743(4) 0.0369(3) Uani 0.708(8) 1 d P . .
Br22 Br 0.31647(8) 0.45829(5) 0.35743(4) 0.0369(3) Uani 0.292(8) 1 d P . .
C1 C 0.4269(13) 0.1341(8) 0.2630(5) 0.045(3) Uani 1 1 d . . .
H1A H 0.3235 0.1047 0.2683 0.054 Uiso 1 1 calc R . .
H1B H 0.5092 0.0879 0.2684 0.054 Uiso 1 1 calc R . .
C2 C 0.4393(14) 0.1780(7) 0.1866(5) 0.038(2) Uani 1 1 d . . .
H2A H 0.4260 0.1320 0.1474 0.045 Uiso 1 1 calc R . .
H2B H 0.3542 0.2225 0.1809 0.045 Uiso 1 1 calc R . .
C3 C 0.5942(10) 0.2233(6) 0.1768(5) 0.027(2) Uani 1 1 d . . .
H3 H 0.6780 0.1772 0.1831 0.032 Uiso 1 1 calc R . .
C4 C 0.6163(13) 0.2936(7) 0.2375(5) 0.040(3) Uani 1 1 d . . .
H4A H 0.5381 0.3419 0.2307 0.048 Uiso 1 1 calc R . .
H4B H 0.7220 0.3203 0.2329 0.048 Uiso 1 1 calc R . .
C5 C 0.5974(10) 0.2522(7) 0.3161(5) 0.032(2) Uani 1 1 d . . .
H5A H 0.6849 0.2104 0.3259 0.038 Uiso 1 1 calc R . .
H5B H 0.6011 0.3002 0.3542 0.038 Uiso 1 1 calc R . .
C6 C 0.6115(11) 0.2641(7) 0.0983(5) 0.032(2) Uani 1 1 d . . .
H6A H 0.5245 0.2418 0.0668 0.039 Uiso 1 1 calc R . .
H6B H 0.6001 0.3298 0.1022 0.039 Uiso 1 1 calc R . .
C7 C 0.7633(11) 0.2438(6) 0.0598(5) 0.034(2) Uani 1 1 d . . .
H7A H 0.7579 0.2685 0.0086 0.041 Uiso 1 1 calc R . .
H7B H 0.7732 0.1780 0.0552 0.041 Uiso 1 1 calc R . .
C8 C 0.9133(10) 0.2799(6) 0.0972(5) 0.031(2) Uani 1 1 d . . .
H8A H 0.9235 0.2521 0.1471 0.037 Uiso 1 1 calc R . .
H8B H 1.0049 0.2611 0.0672 0.037 Uiso 1 1 calc R . .
C9 C 0.9173(10) 0.5323(6) 0.0431(5) 0.031(2) Uani 1 1 d . . .
H9A H 0.9202 0.5625 -0.0060 0.037 Uiso 1 1 calc R . .
H9B H 0.8220 0.5524 0.0698 0.037 Uiso 1 1 calc R . .
C10 C 0.9113(11) 0.4307(7) 0.0320(5) 0.033(2) Uani 1 1 d . . .
H10A H 0.8135 0.4146 0.0055 0.039 Uiso 1 1 calc R . .
H10B H 1.0008 0.4117 0.0006 0.039 Uiso 1 1 calc R . .
C11 C 0.9177(10) 0.3815(6) 0.1062(4) 0.0239(19) Uani 1 1 d . . .
H11 H 0.8252 0.4002 0.1367 0.029 Uiso 1 1 calc R . .
C12 C 1.0670(12) 0.4102(6) 0.1472(5) 0.036(2) Uani 1 1 d . . .
H12A H 1.0719 0.3791 0.1960 0.043 Uiso 1 1 calc R . .
H12B H 1.1595 0.3916 0.1177 0.043 Uiso 1 1 calc R . .
C13 C 1.0736(13) 0.5096(6) 0.1599(5) 0.037(2) Uani 1 1 d . . .
H13A H 0.9863 0.5280 0.1929 0.044 Uiso 1 1 calc R . .
H13B H 1.1733 0.5254 0.1848 0.044 Uiso 1 1 calc R . .
N1 N 0.4459(10) 0.2036(5) 0.3217(4) 0.0318(17) Uani 1 1 d . . .
H1C H 0.3651 0.2441 0.3180 0.038 Uiso 1 1 calc R . .
H1D H 0.4394 0.1768 0.3678 0.038 Uiso 1 1 calc R . .
N2 N 1.0620(9) 0.5573(4) 0.0879(4) 0.0270(15) Uani 1 1 d . . .
H2C H 1.1497 0.5449 0.0600 0.032 Uiso 1 1 calc R . .
H2D H 1.0605 0.6179 0.0969 0.032 Uiso 1 1 calc R . .

loop_
_atom_site_aniso_label
_atom_site_aniso_U_11
_atom_site_aniso_U_22
_atom_site_aniso_U_33
_atom_site_aniso_U_23
_atom_site_aniso_U_13
_atom_site_aniso_U_12
Bi 0.02080(15) 0.02108(15) 0.01834(15) 0.00156(12) 0.00001(14) 0.00057(14)
Br1 0.0228(4) 0.0241(4) 0.0182(4) 0.0009(3) -0.0034(3) 0.0043(3)
Br2 0.0276(4) 0.0277(4) 0.0183(4) 0.0005(3) 0.0001(4) 0.0007(4)
I33 0.0298(5) 0.0396(5) 0.0289(4) -0.0039(3) -0.0021(4) 0.0012(4)
Br3 0.0298(5) 0.0396(5) 0.0289(4) -0.0039(3) -0.0021(4) 0.0012(4)
I1 0.0332(4) 0.0400(4) 0.0279(4) 0.0021(3) -0.0023(3) 0.0125(3)
Br11 0.0332(4) 0.0400(4) 0.0279(4) 0.0021(3) -0.0023(3) 0.0125(3)
I2 0.0316(4) 0.0361(4) 0.0430(5) 0.0094(3) 0.0023(3) -0.0068(3)
Br22 0.0316(4) 0.0361(4) 0.0430(5) 0.0094(3) 0.0023(3) -0.0068(3)
C1 0.048(6) 0.058(7) 0.028(5) -0.001(5) 0.016(5) -0.014(6)
C2 0.048(6) 0.048(6) 0.017(4) -0.002(4) -0.001(5) -0.014(5)
C3 0.028(5) 0.033(5) 0.020(4) 0.000(4) 0.003(4) -0.006(4)
C4 0.050(6) 0.041(6) 0.029(5) -0.004(4) -0.006(5) -0.014(5)
C5 0.031(5) 0.044(6) 0.020(4) -0.001(4) 0.001(4) -0.006(4)
C6 0.040(5) 0.036(5) 0.022(5) 0.007(4) -0.006(4) -0.008(4)
C7 0.048(6) 0.032(5) 0.024(5) -0.005(4) 0.007(5) -0.012(4)
C8 0.037(6) 0.035(5) 0.021(4) 0.005(4) 0.009(4) -0.008(4)
C9 0.032(5) 0.031(5) 0.029(5) 0.007(4) -0.007(4) -0.009(4)
C10 0.031(6) 0.046(6) 0.020(4) 0.003(4) -0.008(4) -0.007(4)
C11 0.028(5) 0.025(5) 0.018(4) -0.005(3) 0.002(3) -0.004(4)
C12 0.047(6) 0.038(5) 0.024(4) 0.010(4) -0.007(5) -0.007(5)
C13 0.048(6) 0.042(5) 0.020(4) 0.008(4) -0.007(5) -0.019(5)
N1 0.030(4) 0.048(5) 0.018(3) -0.006(3) 0.004(4) 0.002(4)
N2 0.031(4) 0.023(4) 0.028(4) 0.005(3) -0.001(4) -0.007(3)

loop_
_atom_type_symbol
_atom_type_description
_atom_type_scat_dispersion_real
_atom_type_scat_dispersion_imag
_atom_type_scat_source
C C 0.0033 0.0016 'International Tables Vol C Tables 4.2.6.8 and 6.1.1.4'
H H 0.0000 0.0000 'International Tables Vol C Tables 4.2.6.8 and 6.1.1.4'
N N 0.0061 0.0033 'International Tables Vol C Tables 4.2.6.8 and 6.1.1.4'
Br Br -0.2901 2.4595 'International Tables Vol C Tables 4.2.6.8 and 6.1.1.4'
I I -0.4742 1.8119 'International Tables Vol C Tables 4.2.6.8 and 6.1.1.4'
Bi Bi -4.1077 10.2566 'International Tables Vol C Tables 4.2.6.8 and 6.1.1.4'

loop_
_geom_angle_atom_site_label_1
_geom_angle_atom_site_label_2
_geom_angle_atom_site_label_3
_geom_angle
_geom_angle_site_symmetry_1
_geom_angle_site_symmetry_3
_geom_angle_publ_flag
I1 Bi Br2 93.79(2) . . ?
I1 Bi I2 93.27(2) . . ?
Br2 Bi I2 91.66(2) . . ?
I1 Bi I33 92.19(2) . . ?
Br2 Bi I33 170.29(2) . . ?
I2 Bi I33 95.63(2) . . ?
I1 Bi Br1 94.70(3) . 4_456 ?
Br2 Bi Br1 85.33(3) . 4_456 ?
I2 Bi Br1 171.65(3) . 4_456 ?
I33 Bi Br1 86.56(2) . 4_456 ?
I1 Bi Br1 177.57(3) . . ?
Br2 Bi Br1 85.53(2) . . ?
I2 Bi Br1 84.42(2) . . ?
I33 Bi Br1 88.80(2) . . ?
Br1 Bi Br1 87.570(8) 4_456 . ?
Bi Br1 Bi 179.22(3) 4_556 . ?
N1 C1 C2 109.2(8) . . ?
C3 C2 C1 111.2(9) . . ?
C2 C3 C4 109.7(7) . . ?
C2 C3 C6 111.7(7) . . ?
C4 C3 C6 111.6(8) . . ?
C3 C4 C5 111.3(8) . . ?
N1 C5 C4 110.3(7) . . ?
C7 C6 C3 115.1(8) . . ?
C6 C7 C8 116.5(7) . . ?
C11 C8 C7 114.4(8) . . ?
N2 C9 C10 109.9(7) . . ?
C11 C10 C9 111.3(7) . . ?
C10 C11 C8 112.8(7) . . ?
C10 C11 C12 108.3(7) . . ?
C8 C11 C12 110.4(7) . . ?
C13 C12 C11 112.3(8) . . ?
N2 C13 C12 110.0(7) . . ?
C5 N1 C1 112.9(7) . . ?
C13 N2 C9 113.4(7) . . ?

loop_
_geom_bond_atom_site_label_1
_geom_bond_atom_site_label_2
_geom_bond_distance
_geom_bond_site_symmetry_2
_geom_bond_publ_flag
Bi I1 2.8332(7) . ?
Bi Br2 2.8643(8) . ?
Bi I2 2.8964(7) . ?
Bi I33 2.9390(8) . ?
Bi Br1 3.0382(9) 4_456 ?
Bi Br1 3.1286(9) . ?
Br1 Bi 3.0382(9) 4_556 ?
C1 N1 1.488(12) . ?
C1 C2 1.521(12) . ?
C2 C3 1.496(13) . ?
C3 C4 1.523(12) . ?
C3 C6 1.541(11) . ?
C4 C5 1.548(13) . ?
C5 N1 1.487(12) . ?
C6 C7 1.499(12) . ?
C7 C8 1.543(12) . ?
C8 C11 1.526(12) . ?
C9 N2 1.520(11) . ?
C9 C10 1.532(13) . ?
C10 C11 1.520(11) . ?
C11 C12 1.533(12) . ?
C12 C13 1.504(13) . ?
C13 N2 1.478(10) . ?

loop_
_geom_hbond_atom_site_label_D
_geom_hbond_atom_site_label_H
_geom_hbond_atom_site_label_A
_geom_hbond_distance_DH
_geom_hbond_distance_HA
_geom_hbond_distance_DA
_geom_hbond_angle_DHA
_geom_hbond_site_symmetry_A
N1 H1C Br2 0.92 2.72 3.440(9) 136.2 .
N1 H1C I2 0.92 3.30 4.014(7) 135.7 .
N1 H1D Br1 0.92 2.84 3.478(7) 127.7 .
N1 H1D I33 0.92 2.81 3.554(8) 139.0 4_556
N2 H2C I33 0.92 2.64 3.442(8) 146.4 2_664
N2 H2D Br1 0.92 2.89 3.495(6) 125.0 2_664
N2 H2D Br2 0.92 2.60 3.373(7) 141.5 3_655

loop_
_geom_torsion_atom_site_label_1
_geom_torsion_atom_site_label_2
_geom_torsion_atom_site_label_3
_geom_torsion_atom_site_label_4
_geom_torsion
_geom_torsion_site_symmetry_1
_geom_torsion_site_symmetry_2
_geom_torsion_site_symmetry_3
_geom_torsion_site_symmetry_4
_geom_torsion_publ_flag
I1 Bi Br1 Bi 148(2) . . . 4_556 ?
Br2 Bi Br1 Bi -138(3) . . . 4_556 ?
I2 Bi Br1 Bi 129(3) . . . 4_556 ?
I33 Bi Br1 Bi 34(3) . . . 4_556 ?
Br1 Bi Br1 Bi -53(3) 4_456 . . 4_556 ?
N1 C1 C2 C3 59.4(11) . . . . ?
C1 C2 C3 C4 -58.5(11) . . . . ?
C1 C2 C3 C6 177.2(8) . . . . ?
C2 C3 C4 C5 55.1(11) . . . . ?
C6 C3 C4 C5 179.5(8) . . . . ?
C3 C4 C5 N1 -53.3(11) . . . . ?
C2 C3 C6 C7 -132.6(9) . . . . ?
C4 C3 C6 C7 104.0(10) . . . . ?
C3 C6 C7 C8 -62.9(11) . . . . ?
C6 C7 C8 C11 -59.6(10) . . . . ?
N2 C9 C10 C11 55.5(10) . . . . ?
C9 C10 C11 C8 -179.6(7) . . . . ?
C9 C10 C11 C12 -57.0(10) . . . . ?
C7 C8 C11 C10 -61.4(10) . . . . ?
C7 C8 C11 C12 177.2(7) . . . . ?
C10 C11 C12 C13 58.2(10) . . . . ?
C8 C11 C12 C13 -177.8(7) . . . . ?
C11 C12 C13 N2 -57.3(11) . . . . ?
C4 C5 N1 C1 55.5(11) . . . . ?
C2 C1 N1 C5 -58.1(11) . . . . ?
C12 C13 N2 C9 55.4(11) . . . . ?
C10 C9 N2 C13 -54.8(10) . . . . ?
